data_7248013
loop_
_publ_author_name
'Liu, Jia-Ting'
'Ablez, Abdusalam'
'Hu, Qian-Qian'
'Tang, Jun-Hao'
'Lv, Chuan'
'Yang, Lu'
'Feng, Mei-Ling'
'Huang, Xiao-Ying'

_publ_section_title
;
 Alkali halide flux synthesis, crystal structure, and photoelectric
 response of quaternary thiosilicates K3Ga3Si7S20 and K2ZnSi3S8
;
_journal_issue 5
_journal_name_full CrystEngComm
_journal_page_first 691
_journal_page_last 696
_journal_paper_doi 10.1039/D3CE00960B
_journal_volume 26
_journal_year 2024
_chemical_formula_sum 'Ga3 K3 S20 Si7'
_chemical_formula_weight 1164.29
_space_group_crystal_system monoclinic
_space_group_IT_number 14
_space_group_name_Hall '-P 2ybc'
_space_group_name_H-M_alt 'P 1 21/c 1'
_audit_creation_method SHELXL-2018/3
_audit_update_record
;
2023-09-30 deposited with the CCDC.	2023-12-21 downloaded from the CCDC.
;
_cell_angle_alpha 90
_cell_angle_beta 91.048(9)
_cell_angle_gamma 90
_cell_formula_units_Z 2
_cell_length_a 6.6611(7)
_cell_length_b 36.847(3)
_cell_length_c 6.6223(8)
_cell_measurement_reflns_used 3639
_cell_measurement_temperature 296(2)
_cell_measurement_theta_max 27.9720
_cell_measurement_theta_min 3.8020
_cell_volume 1625.1(3)
_computing_structure_refinement 'SHELXL-2018/3 (Sheldrick, 2018)'
_diffrn_ambient_temperature 296(2)
_diffrn_detector_area_resol_mean 10.3468
_diffrn_measured_fraction_theta_full 0.996
_diffrn_measured_fraction_theta_max 0.849
_diffrn_measurement_device_type 'SuperNova, Dual, Cu at home/near, Atlas'
_diffrn_radiation_type MoK\a
_diffrn_radiation_wavelength 0.71073
_diffrn_reflns_av_R_equivalents 0.0656
_diffrn_reflns_av_unetI/netI 0.0821
_diffrn_reflns_Laue_measured_fraction_full 0.996
_diffrn_reflns_Laue_measured_fraction_max 0.849
_diffrn_reflns_limit_h_max 9
_diffrn_reflns_limit_h_min -8
_diffrn_reflns_limit_k_max 46
_diffrn_reflns_limit_k_min -47
_diffrn_reflns_limit_l_max 8
_diffrn_reflns_limit_l_min -7
_diffrn_reflns_number 11559
_diffrn_reflns_point_group_measured_fraction_full 0.996
_diffrn_reflns_point_group_measured_fraction_max 0.849
_diffrn_reflns_theta_full 25.242
_diffrn_reflns_theta_max 29.657
_diffrn_reflns_theta_min 3.480
_diffrn_source 'micro-focus sealed X-ray tube'
_exptl_absorpt_coefficient_mu 4.401
_exptl_absorpt_correction_T_max 1.00000
_exptl_absorpt_correction_T_min 0.48870
_exptl_absorpt_correction_type multi-scan
_exptl_absorpt_process_details
;
CrysAlisPro 1.171.42.90a (Rigaku Oxford Diffraction, 2023)
Empirical absorption correction using spherical harmonics,
implemented in SCALE3 ABSPACK scaling algorithm.
;
_exptl_crystal_colour white
_exptl_crystal_density_diffrn 2.379
_exptl_crystal_description block
_exptl_crystal_F_000 1136
_exptl_crystal_size_max 0.200
_exptl_crystal_size_mid 0.200
_exptl_crystal_size_min 0.150
_refine_diff_density_max 0.763
_refine_diff_density_min -0.750
_refine_diff_density_rms 0.156
_refine_ls_extinction_method none
_refine_ls_goodness_of_fit_ref 1.044
_refine_ls_hydrogen_treatment undef
_refine_ls_matrix_type full
_refine_ls_number_parameters 156
_refine_ls_number_reflns 3901
_refine_ls_number_restraints 1
_refine_ls_restrained_S_all 1.044
_refine_ls_R_factor_all 0.0967
_refine_ls_R_factor_gt 0.0549
_refine_ls_shift/su_max 0.000
_refine_ls_shift/su_mean 0.000
_refine_ls_structure_factor_coef Fsqd
_refine_ls_weighting_details 'w=1/[\s^2^(Fo^2^)+(0.0248P)^2^+5.7610P] where P=(Fo^2^+2Fc^2^)/3'
_refine_ls_weighting_scheme calc
_refine_ls_wR_factor_gt 0.0955
_refine_ls_wR_factor_ref 0.1117
_reflns_Friedel_coverage 0.000
_reflns_number_gt 2686
_reflns_number_total 3901
_reflns_threshold_expression 'I > 2\s(I)'
_cod_data_source_file d3ce00960b2.cif
_cod_data_source_block x
_cod_depositor_comments 'Adding full bibliography for 7248013--7248014.cif.'
_cod_original_sg_symbol_H-M 'P 21/c'
_cod_database_code 7248013
_shelx_shelxl_version_number 2018/3
_shelx_space_group_comment
;
The symmetry employed for this shelxl refinement is uniquely defined
by the following loop, which should always be used as a source of
symmetry information in preference to the above space-group names.
They are only intended as comments.
;
_shelx_estimated_absorpt_t_min 0.473
_shelx_estimated_absorpt_t_max 0.558

loop_
_space_group_symop_operation_xyz
'x, y, z'
'-x, y+1/2, -z+1/2'
'-x, -y, -z'
'x, -y-1/2, z-1/2'

loop_
_atom_site_label
_atom_site_type_symbol
_atom_site_fract_x
_atom_site_fract_y
_atom_site_fract_z
_atom_site_U_iso_or_equiv
_atom_site_adp_type
_atom_site_occupancy
_atom_site_site_symmetry_order
_atom_site_calc_flag
_atom_site_refinement_flags_posn
_atom_site_refinement_flags_adp
_atom_site_refinement_flags_occupancy
_atom_site_disorder_assembly
_atom_site_disorder_group
Ga1 Ga 0.59169(12) 0.09369(2) 0.24859(13) 0.0232(3) Uani 0.658(4) 1 d . . P . .
Ga2 Ga 0.39997(18) 0.17859(3) 0.25484(19) 0.0223(4) Uani 0.234(4) 1 d . . P . .
Ga3 Ga 0.61040(17) 0.24121(3) -0.05578(17) 0.0230(4) Uani 0.326(4) 1 d . . P . .
Ga4 Ga 0.9167(2) 0.03527(3) 0.4805(2) 0.0240(5) Uani 0.153(4) 1 d . . P . .
Ga5 Ga 0.0922(2) 0.10365(3) 0.2026(2) 0.0242(5) Uani 0.129(4) 1 d . . P . .
Si1 Si 0.59169(12) 0.09369(2) 0.24859(13) 0.0232(3) Uani 0.342(4) 1 d . . P . .
Si2 Si 0.39997(18) 0.17859(3) 0.25484(19) 0.0223(4) Uani 0.766(4) 1 d . . P . .
Si3 Si 0.61040(17) 0.24121(3) -0.05578(17) 0.0230(4) Uani 0.674(4) 1 d . . P . .
Si4 Si 0.9167(2) 0.03527(3) 0.4805(2) 0.0240(5) Uani 0.847(4) 1 d . . P . .
Si5 Si 0.0922(2) 0.10365(3) 0.2026(2) 0.0242(5) Uani 0.871(4) 1 d . . P . .
S1 S 0.3390(2) 0.08643(4) 0.0277(3) 0.0304(4) Uani 1 1 d . . . . .
S2 S 0.8369(2) 0.08851(4) 0.0261(3) 0.0321(4) Uani 1 1 d . . . . .
S3 S 0.5708(2) 0.14210(4) 0.4425(3) 0.0327(4) Uani 1 1 d . . . . .
S4 S 0.6022(2) 0.04548(4) 0.4551(3) 0.0366(4) Uani 1 1 d . . . . .
S5 S 0.3367(3) 0.22774(4) 0.4183(3) 0.0323(4) Uani 1 1 d . . . . .
S6 S 0.0842(2) 0.16203(4) 0.2253(3) 0.0315(4) Uani 1 1 d . . . . .
S7 S 0.5197(3) 0.18439(4) -0.0435(3) 0.0341(4) Uani 1 1 d . . . . .
S8 S 0.8128(3) 0.24557(5) -0.3067(3) 0.0345(4) Uani 1 1 d . . . . .
S9 S 0.9742(3) 0.00235(4) 0.7438(3) 0.0342(4) Uani 1 1 d . . . . .
S10 S 0.0935(3) 0.08377(4) 0.5070(3) 0.0321(4) Uani 1 1 d . . . . .
K1 K 0.500000 0.000000 0.000000 0.1081(14) Uani 1 2 d S . P . .
K2 K 0.0200(4) 0.16486(6) 0.7269(3) 0.0819(8) Uani 1 1 d . . . . .

loop_
_atom_site_aniso_label
_atom_site_aniso_U_11
_atom_site_aniso_U_22
_atom_site_aniso_U_33
_atom_site_aniso_U_23
_atom_site_aniso_U_13
_atom_site_aniso_U_12
Ga1 0.0218(5) 0.0179(4) 0.0299(6) 0.0002(3) 0.0003(3) 0.0011(3)
Ga2 0.0285(8) 0.0148(6) 0.0236(8) 0.0003(5) 0.0009(5) -0.0019(4)
Ga3 0.0319(7) 0.0175(6) 0.0195(7) 0.0008(4) 0.0006(4) 0.0007(4)
Ga4 0.0304(9) 0.0161(7) 0.0254(9) 0.0033(5) -0.0014(6) 0.0033(5)
Ga5 0.0220(8) 0.0201(7) 0.0306(9) 0.0030(6) -0.0005(6) -0.0007(5)
Si1 0.0218(5) 0.0179(4) 0.0299(6) 0.0002(3) 0.0003(3) 0.0011(3)
Si2 0.0285(8) 0.0148(6) 0.0236(8) 0.0003(5) 0.0009(5) -0.0019(4)
Si3 0.0319(7) 0.0175(6) 0.0195(7) 0.0008(4) 0.0006(4) 0.0007(4)
Si4 0.0304(9) 0.0161(7) 0.0254(9) 0.0033(5) -0.0014(6) 0.0033(5)
Si5 0.0220(8) 0.0201(7) 0.0306(9) 0.0030(6) -0.0005(6) -0.0007(5)
S1 0.0271(9) 0.0329(8) 0.0313(10) -0.0038(7) 0.0007(7) -0.0003(6)
S2 0.0277(9) 0.0367(9) 0.0318(10) -0.0050(7) -0.0005(7) -0.0019(6)
S3 0.0371(10) 0.0306(8) 0.0302(10) 0.0008(7) -0.0036(7) 0.0016(6)
S4 0.0298(9) 0.0276(8) 0.0525(12) 0.0131(8) 0.0037(8) 0.0010(6)
S5 0.0392(10) 0.0242(8) 0.0335(10) -0.0052(7) 0.0038(7) -0.0021(6)
S6 0.0296(9) 0.0210(7) 0.0438(11) 0.0020(7) 0.0010(7) -0.0005(6)
S7 0.0531(11) 0.0217(8) 0.0275(10) -0.0039(7) 0.0066(8) -0.0015(7)
S8 0.0361(10) 0.0387(9) 0.0287(9) 0.0051(7) 0.0016(7) 0.0023(7)
S9 0.0539(11) 0.0263(8) 0.0224(9) 0.0013(6) -0.0005(7) 0.0053(7)
S10 0.0372(10) 0.0272(8) 0.0317(10) 0.0022(7) -0.0025(7) -0.0030(6)
K1 0.112(3) 0.063(2) 0.149(4) -0.053(2) 0.002(3) 0.0124(19)
K2 0.147(2) 0.0557(12) 0.0426(13) -0.0037(10) -0.0028(13) 0.0290(13)

loop_
_atom_type_symbol
_atom_type_description
_atom_type_scat_dispersion_real
_atom_type_scat_dispersion_imag
_atom_type_scat_source
S S 0.1246 0.1234 'International Tables Vol C Tables 4.2.6.8 and 6.1.1.4'
Ga Ga 0.2307 1.6083 'International Tables Vol C Tables 4.2.6.8 and 6.1.1.4'
Si Si 0.0817 0.0704 'International Tables Vol C Tables 4.2.6.8 and 6.1.1.4'
K K 0.2009 0.2494 'International Tables Vol C Tables 4.2.6.8 and 6.1.1.4'

loop_
_geom_angle_atom_site_label_1
_geom_angle_atom_site_label_2
_geom_angle_atom_site_label_3
_geom_angle
_geom_angle_site_symmetry_1
_geom_angle_site_symmetry_3
_geom_angle_publ_flag
S3 Ga1 S1 115.15(7) . . ?
S3 Ga1 S2 120.64(7) . . ?
S1 Ga1 S2 96.31(7) . . ?
S3 Ga1 S4 106.70(7) . . ?
S1 Ga1 S4 108.69(7) . . ?
S2 Ga1 S4 108.68(7) . . ?
S3 Ga1 K1 163.56(6) . . ?
S1 Ga1 K1 60.10(4) . . ?
S2 Ga1 K1 75.76(5) . . ?
S4 Ga1 K1 63.61(5) . . ?
S3 Ga2 S7 113.11(9) . . ?
S3 Ga2 S5 110.02(8) . . ?
S7 Ga2 S5 117.14(8) . . ?
S3 Ga2 S6 112.01(8) . . ?
S7 Ga2 S6 108.40(8) . . ?
S5 Ga2 S6 94.75(8) . . ?
S5 Ga3 S8 115.91(8) 4_565 . ?
S5 Ga3 S8 117.04(8) 4_565 4_566 ?
S8 Ga3 S8 100.39(8) . 4_566 ?
S5 Ga3 S7 106.13(8) 4_565 . ?
S8 Ga3 S7 106.05(8) . . ?
S8 Ga3 S7 110.88(8) 4_566 . ?
S4 Ga4 S10 113.36(8) . 1_655 ?
S4 Ga4 S9 108.87(9) . . ?
S10 Ga4 S9 108.31(8) 1_655 . ?
S4 Ga4 S9 113.57(9) . 3_756 ?
S10 Ga4 S9 113.48(9) 1_655 3_756 ?
S9 Ga4 S9 97.92(8) . 3_756 ?
S4 Ga4 Ga4 123.44(9) . 3_756 ?
S10 Ga4 Ga4 122.88(9) 1_655 3_756 ?
S9 Ga4 Ga4 49.19(6) . 3_756 ?
S9 Ga4 Ga4 48.73(6) 3_756 3_756 ?
S2 Ga5 S1 103.99(9) 1_455 . ?
S2 Ga5 S10 114.67(9) 1_455 . ?
S1 Ga5 S10 114.86(9) . . ?
S2 Ga5 S6 106.28(8) 1_455 . ?
S1 Ga5 S6 110.86(9) . . ?
S10 Ga5 S6 105.95(9) . . ?
S2 Ga5 K2 67.74(7) 1_455 1_554 ?
S1 Ga5 K2 79.48(7) . 1_554 ?
S10 Ga5 K2 162.90(8) . 1_554 ?
S6 Ga5 K2 58.42(6) . 1_554 ?
Ga5 S1 Ga1 100.91(8) . . ?
Ga5 S1 K1 124.23(7) . . ?
Ga1 S1 K1 84.92(5) . . ?
Ga5 S2 Ga1 101.74(8) 1_655 . ?
Ga5 S2 K2 79.87(7) 1_655 1_654 ?
Ga1 S2 K2 123.19(7) . 1_654 ?
Ga2 S3 Ga1 102.03(8) . . ?
Ga2 S3 K2 125.71(7) . 1_655 ?
Ga1 S3 K2 115.59(7) . 1_655 ?
Ga4 S4 Ga1 101.99(8) . . ?
Ga4 S4 K1 99.14(7) . . ?
Ga1 S4 K1 81.43(6) . . ?
Ga2 S5 Ga3 108.25(8) . 4_566 ?
Ga2 S5 K2 82.65(6) . . ?
Ga3 S5 K2 139.92(8) 4_566 . ?
Ga5 S6 Ga2 104.99(8) . . ?
Ga5 S6 K2 87.99(7) . 1_554 ?
Ga2 S6 K2 100.69(8) . 1_554 ?
Ga5 S6 K2 95.95(8) . . ?
Ga2 S6 K2 92.42(8) . . ?
K2 S6 K2 164.87(10) 1_554 . ?
Ga2 S7 Ga3 103.69(8) . . ?
Ga2 S7 K2 90.71(7) . 1_554 ?
Ga3 S7 K2 114.75(7) . 1_554 ?
Ga2 S7 K2 134.24(8) . 1_654 ?
Ga3 S7 K2 85.43(7) . 1_654 ?
K2 S7 K2 126.42(7) 1_554 1_654 ?
Ga3 S8 Ga3 102.34(8) . 4_565 ?
Ga3 S8 K2 98.49(8) . 1_654 ?
Ga3 S8 K2 120.68(8) 4_565 1_654 ?
Ga4 S9 Ga4 82.08(8) . 3_756 ?
Ga4 S9 K1 104.47(7) . 1_556 ?
Ga4 S9 K1 127.83(7) 3_756 1_556 ?
Ga5 S10 Ga4 102.42(8) . 1_455 ?
Ga5 S10 K2 96.06(7) . . ?
Ga4 S10 K2 133.73(9) 1_455 . ?
S1 K1 S1 180.00(5) . 3_655 ?
S1 K1 S4 63.76(4) . . ?
S1 K1 S4 116.24(4) 3_655 . ?
S1 K1 S4 116.25(4) . 3_655 ?
S1 K1 S4 63.75(4) 3_655 3_655 ?
S4 K1 S4 180.0 . 3_655 ?
S1 K1 S9 73.45(4) . 3_656 ?
S1 K1 S9 106.55(4) 3_655 3_656 ?
S4 K1 S9 76.43(4) . 3_656 ?
S4 K1 S9 103.57(4) 3_655 3_656 ?
S1 K1 S9 106.55(4) . 1_554 ?
S1 K1 S9 73.45(4) 3_655 1_554 ?
S4 K1 S9 103.57(4) . 1_554 ?
S4 K1 S9 76.43(4) 3_655 1_554 ?
S9 K1 S9 180.00(3) 3_656 1_554 ?
S1 K1 Ga1 34.97(3) . . ?
S1 K1 Ga1 145.03(3) 3_655 . ?
S4 K1 Ga1 34.97(3) . . ?
S4 K1 Ga1 145.03(3) 3_655 . ?
S9 K1 Ga1 87.37(3) 3_656 . ?
S9 K1 Ga1 92.63(3) 1_554 . ?
S1 K1 Ga1 145.03(3) . 3_655 ?
S1 K1 Ga1 34.97(3) 3_655 3_655 ?
S4 K1 Ga1 145.03(3) . 3_655 ?
S4 K1 Ga1 34.97(3) 3_655 3_655 ?
S9 K1 Ga1 92.63(3) 3_656 3_655 ?
S9 K1 Ga1 87.37(3) 1_554 3_655 ?
Ga1 K1 Ga1 180.0 . 3_655 ?
S8 K2 S6 98.17(7) 1_456 1_556 ?
S8 K2 S6 91.26(6) 1_456 . ?
S6 K2 S6 164.86(10) 1_556 . ?
S8 K2 S10 147.05(8) 1_456 . ?
S6 K2 S10 112.66(7) 1_556 . ?
S6 K2 S10 61.44(5) . . ?
S8 K2 S3 80.28(6) 1_456 1_455 ?
S6 K2 S3 127.02(9) 1_556 1_455 ?
S6 K2 S3 66.14(6) . 1_455 ?
S10 K2 S3 72.13(6) . 1_455 ?
S8 K2 S2 126.04(9) 1_456 1_456 ?
S6 K2 S2 58.43(5) 1_556 1_456 ?
S6 K2 S2 124.11(7) . 1_456 ?
S10 K2 S2 66.71(6) . 1_456 ?
S3 K2 S2 79.77(7) 1_455 1_456 ?
S8 K2 S7 103.03(7) 1_456 1_556 ?
S6 K2 S7 60.00(5) 1_556 1_556 ?
S6 K2 S7 106.40(8) . 1_556 ?
S10 K2 S7 102.33(7) . 1_556 ?
S3 K2 S7 172.10(8) 1_455 1_556 ?
S2 K2 S7 103.47(6) 1_456 1_556 ?
S8 K2 S7 58.62(5) 1_456 1_456 ?
S6 K2 S7 72.73(6) 1_556 1_456 ?
S6 K2 S7 122.40(8) . 1_456 ?
S10 K2 S7 118.84(8) . 1_456 ?
S3 K2 S7 61.44(6) 1_455 1_456 ?
S2 K2 S7 67.77(6) 1_456 1_456 ?
S7 K2 S7 126.42(7) 1_556 1_456 ?
S8 K2 S5 69.19(6) 1_456 . ?
S6 K2 S5 119.73(8) 1_556 . ?
S6 K2 S5 53.06(5) . . ?
S10 K2 S5 102.96(7) . . ?
S3 K2 S5 109.13(6) 1_455 . ?
S2 K2 S5 164.26(8) 1_456 . ?
S7 K2 S5 66.10(6) 1_556 . ?
S7 K2 S5 127.74(6) 1_456 . ?
S8 K2 Ga5 128.64(7) 1_456 1_556 ?
S6 K2 Ga5 33.59(4) 1_556 1_556 ?
S6 K2 Ga5 139.95(7) . 1_556 ?
S10 K2 Ga5 79.58(5) . 1_556 ?
S3 K2 Ga5 112.12(7) 1_455 1_556 ?
S2 K2 Ga5 32.39(4) 1_456 1_556 ?
S7 K2 Ga5 71.58(5) 1_556 1_556 ?
S7 K2 Ga5 83.17(6) 1_456 1_556 ?
S5 K2 Ga5 137.18(8) . 1_556 ?

loop_
_geom_bond_atom_site_label_1
_geom_bond_atom_site_label_2
_geom_bond_distance
_geom_bond_site_symmetry_2
_geom_bond_publ_flag
Ga1 S3 2.2041(18) . ?
Ga1 S1 2.2260(17) . ?
Ga1 S2 2.228(2) . ?
Ga1 S4 2.2420(17) . ?
Ga1 K1 3.8683(8) . ?
Ga2 S3 2.1436(19) . ?
Ga2 S7 2.155(2) . ?
Ga2 S5 2.1553(19) . ?
Ga2 S6 2.195(2) . ?
Ga3 S5 2.1563(19) 4_565 ?
Ga3 S8 2.165(2) . ?
Ga3 S8 2.1664(19) 4_566 ?
Ga3 S7 2.1812(18) . ?
Ga4 S4 2.132(2) . ?
Ga4 S10 2.145(2) 1_655 ?
Ga4 S9 2.152(2) . ?
Ga4 S9 2.167(2) 3_756 ?
Ga4 Ga4 2.836(2) 3_756 ?
Ga5 S2 2.121(2) 1_455 ?
Ga5 S1 2.125(2) . ?
Ga5 S10 2.145(2) . ?
Ga5 S6 2.1569(19) . ?
Ga5 K2 3.897(2) 1_554 ?
S1 K1 3.3667(16) . ?
S2 K2 3.663(3) 1_654 ?
S3 K2 3.606(3) 1_655 ?
S4 K1 3.5042(19) . ?
S5 K2 3.762(3) . ?
S6 K2 3.322(3) 1_554 ?
S6 K2 3.359(3) . ?
S7 K2 3.704(3) 1_554 ?
S7 K2 3.758(3) 1_654 ?
S8 K2 3.285(3) 1_654 ?
S9 K1 3.6138(19) 1_556 ?
S10 K2 3.364(3) . ?
